data_7003992
loop_
_publ_author_name
'Jia, Wei-Guo'
'Huang, Yuan-Biao'
'Lin, Yue-Jian'
'Jin, Guo-Xin'

_publ_section_title
;
 Syntheses and structures of half-sandwich iridium(iii) and
 rhodium(iii) complexes with organochalcogen (S, Se) ligands bearing
 N-methylimidazole and their use as catalysts for norbornene
 polymerization
;
_journal_issue 41
_journal_name_full 'Dalton Transactions'
_journal_page_first 5612
_journal_page_last 5620
_journal_paper_doi 10.1039/B801862f
_journal_year 2008
_chemical_formula_sum 'C19 H27 Cl2 N4 Rh S2'
_chemical_formula_weight 549.38
_chemical_name_systematic
;
?
;
_space_group_IT_number 62
_symmetry_cell_setting orthorhombic
_symmetry_space_group_name_Hall '-P 2ac 2n'
_symmetry_space_group_name_H-M 'P n m a'
_atom_sites_solution_hydrogens geom
_atom_sites_solution_primary direct
_atom_sites_solution_secondary difmap
_audit_creation_method SHELXL-97
_cell_angle_alpha 90.00
_cell_angle_beta 90.00
_cell_angle_gamma 90.00
_cell_formula_units_Z 4
_cell_length_a 10.210(4)
_cell_length_b 11.469(4)
_cell_length_c 22.139(9)
_cell_measurement_reflns_used 940
_cell_measurement_temperature 293(2)
_cell_measurement_theta_max 20.496
_cell_measurement_theta_min 2.714
_cell_volume 2592.4(17)
_computing_cell_refinement 'Bruker SMART'
_computing_data_collection 'Bruker SMART'
_computing_data_reduction 'Bruker SHELXTL'
_computing_molecular_graphics 'Bruker SHELXTL'
_computing_publication_material 'Bruker SHELXTL'
_computing_structure_refinement 'SHELXL-97 (Sheldrick, 1997)'
_computing_structure_solution 'SHELXS-97 (Sheldrick, 1990)'
_diffrn_ambient_temperature 293(2)
_diffrn_measured_fraction_theta_full 0.989
_diffrn_measured_fraction_theta_max 0.989
_diffrn_measurement_device_type 'CCD area detector'
_diffrn_measurement_method 'phi and omega scans'
_diffrn_radiation_monochromator graphite
_diffrn_radiation_source 'fine-focus sealed tube'
_diffrn_radiation_type MoK\a
_diffrn_radiation_wavelength 0.71073
_diffrn_reflns_av_R_equivalents 0.0485
_diffrn_reflns_av_sigmaI/netI 0.0405
_diffrn_reflns_limit_h_max 12
_diffrn_reflns_limit_h_min -13
_diffrn_reflns_limit_k_max 14
_diffrn_reflns_limit_k_min -10
_diffrn_reflns_limit_l_max 28
_diffrn_reflns_limit_l_min -24
_diffrn_reflns_number 12434
_diffrn_reflns_theta_full 27.32
_diffrn_reflns_theta_max 27.32
_diffrn_reflns_theta_min 1.84
_diffrn_standards_decay_% 5.02
_exptl_absorpt_coefficient_mu 1.038
_exptl_absorpt_correction_T_max 0.9034
_exptl_absorpt_correction_T_min 0.8599
_exptl_absorpt_correction_type multi-scan
_exptl_absorpt_process_details sadabs
_exptl_crystal_density_diffrn 1.408
_exptl_crystal_density_method 'not measured'
_exptl_crystal_F_000 1120
_exptl_crystal_size_max 0.15
_exptl_crystal_size_mid 0.15
_exptl_crystal_size_min 0.10
_refine_diff_density_max 0.586
_refine_diff_density_min -0.845
_refine_diff_density_rms 0.070
_refine_ls_extinction_method none
_refine_ls_goodness_of_fit_ref 1.050
_refine_ls_hydrogen_treatment constr
_refine_ls_matrix_type full
_refine_ls_number_parameters 140
_refine_ls_number_reflns 3039
_refine_ls_number_restraints 0
_refine_ls_restrained_S_all 1.050
_refine_ls_R_factor_all 0.0595
_refine_ls_R_factor_gt 0.0417
_refine_ls_shift/su_max 0.001
_refine_ls_shift/su_mean 0.000
_refine_ls_structure_factor_coef Fsqd
_refine_ls_weighting_details 'calc w=1/[\s^2^(Fo^2^)+(0.0428P)^2^+0.0000P] where P=(Fo^2^+2Fc^2^)/3'
_refine_ls_weighting_scheme calc
_refine_ls_wR_factor_gt 0.0845
_refine_ls_wR_factor_ref 0.0899
_reflns_number_gt 2395
_reflns_number_total 3039
_reflns_threshold_expression >2sigma(I)
_cod_data_source_file B801862f.txt
_cod_data_source_block f70423a
_cod_depositor_comments
;
The following automatic conversions were performed:
'_symmetry_cell_setting' value 'Orthorhombic' changed to 'orthorhombic'
according to '/home/saulius/struct/CIF-dictionaries/cif_core.dic'
dictionary named 'cif_core.dic' version 2.4.1 from 2010-06-29.

Automatic conversion script
Id: cif_fix_enum 1527 2010-12-29 10:47:43Z saulius 
;
_cod_original_cell_volume 2592.3(17)
_cod_original_sg_symbol_H-M Pnma
_cod_database_code 7003992

loop_
_symmetry_equiv_pos_as_xyz
'x, y, z'
'-x+1/2, -y, z+1/2'
'-x, y+1/2, -z'
'x+1/2, -y+1/2, -z+1/2'
'-x, -y, -z'
'x-1/2, y, -z-1/2'
'x, -y-1/2, z'
'-x-1/2, y-1/2, z-1/2'

loop_
_atom_site_label
_atom_site_type_symbol
_atom_site_fract_x
_atom_site_fract_y
_atom_site_fract_z
_atom_site_U_iso_or_equiv
_atom_site_adp_type
_atom_site_occupancy
_atom_site_symmetry_multiplicity
_atom_site_calc_flag
_atom_site_refinement_flags
_atom_site_disorder_assembly
_atom_site_disorder_group
Rh1 Rh 0.07394(3) 0.2500 0.631099(15) 0.04027(12) Uani 1 2 d S . .
S1 S 0.03767(8) 0.10204(9) 0.55650(5) 0.0655(3) Uani 1 1 d . . .
N1 N -0.2023(3) 0.0033(2) 0.57615(14) 0.0632(8) Uani 1 1 d . . .
N2 N -0.2103(3) 0.1458(2) 0.51303(12) 0.0541(7) Uani 1 1 d . . .
Cl1 Cl -0.15253(10) 0.2500 0.66174(5) 0.0526(3) Uani 1 2 d S . .
Cl2 Cl 0.50190(18) 0.2500 0.39618(8) 0.0917(5) Uani 1 2 d S . .
C1 C -0.1290(3) 0.0847(3) 0.54956(16) 0.0542(8) Uani 1 1 d . . .
C2 C -0.3305(4) 0.0121(3) 0.55661(19) 0.0704(10) Uani 1 1 d . . .
H2 H -0.4000 -0.0349 0.5685 0.084 Uiso 1 1 calc R . .
C3 C -0.3362(3) 0.1009(3) 0.51743(17) 0.0635(9) Uani 1 1 d . . .
H3 H -0.4102 0.1273 0.4971 0.076 Uiso 1 1 calc R . .
C4 C -0.1565(5) -0.0795(4) 0.6211(2) 0.0937(15) Uani 1 1 d . . .
H4A H -0.0845 -0.1233 0.6049 0.141 Uiso 1 1 calc R . .
H4B H -0.2265 -0.1317 0.6315 0.141 Uiso 1 1 calc R . .
H4C H -0.1284 -0.0383 0.6565 0.141 Uiso 1 1 calc R . .
C5 C -0.1771(5) 0.2500 0.4800(2) 0.0631(13) Uani 1 2 d S . .
H5A H -0.0839 0.2500 0.4715 0.076 Uiso 1 2 calc SR . .
H5B H -0.2233 0.2500 0.4417 0.076 Uiso 1 2 calc SR . .
C6 C 0.1513(3) 0.1874(3) 0.71632(15) 0.0524(8) Uani 1 1 d . . .
C7 C 0.2347(3) 0.1499(3) 0.66942(17) 0.0584(9) Uani 1 1 d . . .
C8 C 0.2825(4) 0.2500 0.6387(2) 0.0560(12) Uani 1 2 d S . .
C9 C 0.0794(4) 0.1127(4) 0.76084(19) 0.0948(15) Uani 1 1 d . . .
H9A H 0.0819 0.0330 0.7477 0.142 Uiso 1 1 calc R . .
H9B H -0.0100 0.1382 0.7636 0.142 Uiso 1 1 calc R . .
H9C H 0.1203 0.1192 0.7998 0.142 Uiso 1 1 calc R . .
C10 C 0.2702(5) 0.0245(3) 0.6556(3) 0.1037(17) Uani 1 1 d . . .
H10A H 0.3503 0.0047 0.6759 0.156 Uiso 1 1 calc R . .
H10B H 0.2815 0.0152 0.6128 0.156 Uiso 1 1 calc R . .
H10C H 0.2013 -0.0259 0.6694 0.156 Uiso 1 1 calc R . .
C11 C 0.3784(6) 0.2500 0.5875(3) 0.108(2) Uani 1 2 d S . .
H11A H 0.4657 0.2571 0.6031 0.163 Uiso 0.50 1 calc PR . .
H11B H 0.3602 0.3145 0.5611 0.163 Uiso 0.50 1 calc PR . .
H11C H 0.3707 0.1784 0.5653 0.163 Uiso 0.50 1 calc PR . .

loop_
_atom_site_aniso_label
_atom_site_aniso_U_11
_atom_site_aniso_U_22
_atom_site_aniso_U_33
_atom_site_aniso_U_23
_atom_site_aniso_U_13
_atom_site_aniso_U_12
Rh1 0.03573(18) 0.0432(2) 0.0419(2) 0.000 0.00167(15) 0.000
S1 0.0474(5) 0.0739(6) 0.0753(7) -0.0328(5) -0.0103(4) 0.0158(4)
N1 0.0652(19) 0.0445(17) 0.080(2) -0.0109(15) -0.0123(16) 0.0028(14)
N2 0.0454(15) 0.0590(17) 0.0578(17) -0.0118(13) -0.0041(13) 0.0028(13)
Cl1 0.0424(6) 0.0624(7) 0.0532(7) 0.000 0.0100(5) 0.000
Cl2 0.0934(11) 0.0755(10) 0.1061(12) 0.000 -0.0285(10) 0.000
C1 0.0524(18) 0.050(2) 0.060(2) -0.0230(16) -0.0064(17) 0.0102(16)
C2 0.056(2) 0.062(2) 0.093(3) -0.012(2) -0.004(2) -0.0053(18)
C3 0.050(2) 0.064(2) 0.076(3) -0.011(2) -0.0053(18) 0.0019(17)
C4 0.103(4) 0.059(3) 0.119(4) 0.010(2) -0.024(3) -0.001(2)
C5 0.049(3) 0.091(4) 0.049(3) 0.000 -0.004(2) 0.000
C6 0.0440(17) 0.062(2) 0.051(2) 0.0113(15) -0.0102(15) -0.0080(14)
C7 0.0474(18) 0.055(2) 0.072(3) -0.0079(17) -0.0196(17) 0.0080(15)
C8 0.034(2) 0.081(4) 0.053(3) 0.000 0.000(2) 0.000
C9 0.085(3) 0.123(4) 0.077(3) 0.044(3) -0.023(2) -0.033(3)
C10 0.100(3) 0.069(3) 0.142(4) -0.032(3) -0.053(3) 0.034(2)
C11 0.047(3) 0.195(8) 0.083(5) 0.000 0.014(3) 0.000

loop_
_atom_type_symbol
_atom_type_description
_atom_type_scat_dispersion_real
_atom_type_scat_dispersion_imag
_atom_type_scat_source
C C 0.0033 0.0016 'International Tables Vol C Tables 4.2.6.8 and 6.1.1.4'
H H 0.0000 0.0000 'International Tables Vol C Tables 4.2.6.8 and 6.1.1.4'
N N 0.0061 0.0033 'International Tables Vol C Tables 4.2.6.8 and 6.1.1.4'
S S 0.1246 0.1234 'International Tables Vol C Tables 4.2.6.8 and 6.1.1.4'
Cl Cl 0.1484 0.1585 'International Tables Vol C Tables 4.2.6.8 and 6.1.1.4'
Rh Rh -1.1178 0.9187 'International Tables Vol C Tables 4.2.6.8 and 6.1.1.4'

loop_
_geom_angle_atom_site_label_1
_geom_angle_atom_site_label_2
_geom_angle_atom_site_label_3
_geom_angle
_geom_angle_site_symmetry_1
_geom_angle_site_symmetry_3
_geom_angle_publ_flag
C8 Rh1 C6 64.43(14) . 7_565 ?
C8 Rh1 C6 64.43(14) . . ?
C6 Rh1 C6 38.66(17) 7_565 . ?
C8 Rh1 C7 38.48(11) . 7_565 ?
C6 Rh1 C7 37.90(12) 7_565 7_565 ?
C6 Rh1 C7 63.92(12) . 7_565 ?
C8 Rh1 C7 38.48(11) . . ?
C6 Rh1 C7 63.92(12) 7_565 . ?
C6 Rh1 C7 37.90(12) . . ?
C7 Rh1 C7 63.72(18) 7_565 . ?
C8 Rh1 S1 102.01(9) . . ?
C6 Rh1 S1 152.93(8) 7_565 . ?
C6 Rh1 S1 114.94(9) . . ?
C7 Rh1 S1 139.38(10) 7_565 . ?
C7 Rh1 S1 90.66(9) . . ?
C8 Rh1 S1 102.01(9) . 7_565 ?
C6 Rh1 S1 114.94(9) 7_565 7_565 ?
C6 Rh1 S1 152.93(8) . 7_565 ?
C7 Rh1 S1 90.66(9) 7_565 7_565 ?
C7 Rh1 S1 139.38(10) . 7_565 ?
S1 Rh1 S1 90.15(6) . 7_565 ?
C8 Rh1 Cl1 159.15(13) . . ?
C6 Rh1 Cl1 96.01(9) 7_565 . ?
C6 Rh1 Cl1 96.01(9) . . ?
C7 Rh1 Cl1 127.90(11) 7_565 . ?
C7 Rh1 Cl1 127.90(11) . . ?
S1 Rh1 Cl1 92.62(3) . . ?
S1 Rh1 Cl1 92.62(3) 7_565 . ?
C1 S1 Rh1 107.25(10) . . ?
C1 N1 C2 110.0(3) . . ?
C1 N1 C4 125.4(3) . . ?
C2 N1 C4 124.5(3) . . ?
C1 N2 C3 109.5(3) . . ?
C1 N2 C5 126.0(3) . . ?
C3 N2 C5 124.1(3) . . ?
N1 C1 N2 106.4(3) . . ?
N1 C1 S1 126.6(3) . . ?
N2 C1 S1 126.8(3) . . ?
C3 C2 N1 107.5(3) . . ?
C2 C3 N2 106.7(3) . . ?
N2 C5 N2 112.1(4) 7_565 . ?
C7 C6 C6 107.8(2) . 7_565 ?
C7 C6 C9 127.3(3) . . ?
C6 C6 C9 124.9(2) 7_565 . ?
C7 C6 Rh1 71.37(19) . . ?
C6 C6 Rh1 70.67(8) 7_565 . ?
C9 C6 Rh1 125.7(2) . . ?
C6 C7 C8 108.2(3) . . ?
C6 C7 C10 125.7(4) . . ?
C8 C7 C10 126.1(4) . . ?
C6 C7 Rh1 70.73(18) . . ?
C8 C7 Rh1 69.2(2) . . ?
C10 C7 Rh1 127.1(3) . . ?
C7 C8 C7 107.8(4) 7_565 . ?
C7 C8 C11 125.9(2) 7_565 . ?
C7 C8 C11 125.9(2) . . ?
C7 C8 Rh1 72.3(2) 7_565 . ?
C7 C8 Rh1 72.3(2) . . ?
C11 C8 Rh1 126.3(4) . . ?

loop_
_geom_bond_atom_site_label_1
_geom_bond_atom_site_label_2
_geom_bond_distance
_geom_bond_site_symmetry_2
_geom_bond_publ_flag
Rh1 C8 2.136(4) . ?
Rh1 C6 2.168(3) 7_565 ?
Rh1 C6 2.168(3) . ?
Rh1 C7 2.176(3) 7_565 ?
Rh1 C7 2.176(3) . ?
Rh1 S1 2.3967(11) . ?
Rh1 S1 2.3967(11) 7_565 ?
Rh1 Cl1 2.4097(14) . ?
S1 C1 1.720(3) . ?
N1 C1 1.333(4) . ?
N1 C2 1.382(4) . ?
N1 C4 1.453(5) . ?
N2 C1 1.354(4) . ?
N2 C3 1.389(4) . ?
N2 C5 1.441(4) . ?
C2 C3 1.338(5) . ?
C5 N2 1.441(4) 7_565 ?
C6 C7 1.411(5) . ?
C6 C6 1.435(6) 7_565 ?
C6 C9 1.498(5) . ?
C7 C8 1.421(4) . ?
C7 C10 1.514(5) . ?
C8 C7 1.421(4) 7_565 ?
C8 C11 1.497(7) . ?
